data_7000404
loop_
_publ_author_name
'Rangheard, Claudine'
'Proriol, David'
'Olivier-Bourbigou, H\'el\`ene'
'Braunstein, Pierre'

_publ_section_title
;
 Direct synthesis of a new class of N,N,N ligands based on
 1,2-dihydro-1,10-phenanthroline backbone and their coordination to Pd
 complexes
;
_journal_issue 5
_journal_name_full 'Dalton Transactions'
_journal_page_first 770
_journal_page_last 772
_journal_paper_doi 10.1039/b817726k
_journal_year 2009
_chemical_formula_moiety 'C19 H19 N3'
_chemical_formula_sum 'C19 H19 N3'
_chemical_formula_weight 289.37
_chemical_name_systematic
;
?
;
_space_group_IT_number 14
_symmetry_cell_setting monoclinic
_symmetry_space_group_name_Hall '-P 2ybc'
_symmetry_space_group_name_H-M 'P 1 21/c 1'
_atom_sites_solution_hydrogens geom
_atom_sites_solution_primary direct
_atom_sites_solution_secondary difmap
_audit_creation_method SHELXL-97
_cell_angle_alpha 90.00
_cell_angle_beta 120.663(3)
_cell_angle_gamma 90.00
_cell_formula_units_Z 4
_cell_length_a 8.6143(4)
_cell_length_b 16.7777(9)
_cell_length_c 12.7282(5)
_cell_measurement_reflns_used 5595
_cell_measurement_temperature 173(2)
_cell_measurement_theta_max 30.034
_cell_measurement_theta_min 0.998
_cell_volume 1582.38(14)
_computing_cell_refinement 'Denzo (Nonius B.V., 1998)'
_computing_data_collection 'Collect (Nonius B.V., 1998)'
_computing_data_reduction 'Denzo (Nonius B.V., 1998)'
_computing_molecular_graphics 'PLATON 98 (Spek, 1998)'
_computing_publication_material 'SHELXL-97 (Sheldrick, 1997)'
_computing_structure_refinement 'SHELXL-97 (Sheldrick, 1997)'
_computing_structure_solution 'SHELXS-97 (Sheldrick, 1997)'
_diffrn_ambient_temperature 173(2)
_diffrn_measured_fraction_theta_full 0.995
_diffrn_measured_fraction_theta_max 0.995
_diffrn_measurement_device_type KappaCCD
_diffrn_measurement_method 'phi and omega scans'
_diffrn_radiation_monochromator graphite
_diffrn_radiation_source 'fine-focus sealed tube'
_diffrn_radiation_type MoK\a
_diffrn_radiation_wavelength 0.71073
_diffrn_reflns_av_R_equivalents 0.0844
_diffrn_reflns_av_sigmaI/netI 0.0732
_diffrn_reflns_limit_h_max 6
_diffrn_reflns_limit_h_min -12
_diffrn_reflns_limit_k_max 21
_diffrn_reflns_limit_k_min -23
_diffrn_reflns_limit_l_max 17
_diffrn_reflns_limit_l_min -17
_diffrn_reflns_number 10877
_diffrn_reflns_theta_full 30.01
_diffrn_reflns_theta_max 30.01
_diffrn_reflns_theta_min 2.22
_exptl_absorpt_coefficient_mu 0.073
_exptl_absorpt_correction_type none
_exptl_crystal_colour colorless
_exptl_crystal_density_diffrn 1.215
_exptl_crystal_density_method 'not measured'
_exptl_crystal_description prism
_exptl_crystal_F_000 616
_exptl_crystal_size_max 0.50
_exptl_crystal_size_mid 0.40
_exptl_crystal_size_min 0.30
_refine_diff_density_max 0.392
_refine_diff_density_min -0.299
_refine_diff_density_rms 0.053
_refine_ls_extinction_method none
_refine_ls_goodness_of_fit_ref 1.037
_refine_ls_hydrogen_treatment constr
_refine_ls_matrix_type full
_refine_ls_number_parameters 202
_refine_ls_number_reflns 4598
_refine_ls_number_restraints 0
_refine_ls_restrained_S_all 1.037
_refine_ls_R_factor_all 0.0982
_refine_ls_R_factor_gt 0.0634
_refine_ls_shift/su_max 0.000
_refine_ls_shift/su_mean 0.000
_refine_ls_structure_factor_coef Fsqd
_refine_ls_weighting_details 'calc w=1/[\s^2^(Fo^2^)+(0.0875P)^2^+0.3630P] where P=(Fo^2^+2Fc^2^)/3'
_refine_ls_weighting_scheme calc
_refine_ls_wR_factor_gt 0.1654
_refine_ls_wR_factor_ref 0.1873
_reflns_number_gt 3097
_reflns_number_total 4598
_reflns_threshold_expression I>2sigma(I)
_cod_data_source_file b817726k.txt
_cod_data_source_block Ligand1
_cod_depositor_comments
;
The following automatic conversions were performed:
'_symmetry_cell_setting' value 'Monoclinic' changed to 'monoclinic'
according to '/home/saulius/struct/CIF-dictionaries/cif_core.dic'
dictionary named 'cif_core.dic' version 2.4.1 from 2010-06-29.

Automatic conversion script
Id: cif_fix_enum 1527 2010-12-29 10:47:43Z saulius 
;
_cod_original_cell_volume 1582.38(13)
_cod_original_sg_symbol_H-M 'P 21/c'
_cod_database_code 7000404

loop_
_symmetry_equiv_pos_as_xyz
'x, y, z'
'-x, y+1/2, -z+1/2'
'-x, -y, -z'
'x, -y-1/2, z-1/2'

loop_
_atom_site_label
_atom_site_type_symbol
_atom_site_fract_x
_atom_site_fract_y
_atom_site_fract_z
_atom_site_U_iso_or_equiv
_atom_site_adp_type
_atom_site_occupancy
_atom_site_symmetry_multiplicity
_atom_site_calc_flag
_atom_site_refinement_flags
_atom_site_disorder_assembly
_atom_site_disorder_group
C1 C 0.1991(2) -0.20678(11) 0.52034(15) 0.0368(4) Uani 1 1 d . . .
H1 H 0.1204 -0.2360 0.5377 0.044 Uiso 1 1 calc R . .
C2 C 0.3647(2) -0.18170(12) 0.61912(16) 0.0399(4) Uani 1 1 d . . .
H2 H 0.3953 -0.1933 0.7005 0.048 Uiso 1 1 calc R . .
C3 C 0.4808(2) -0.14057(11) 0.59697(15) 0.0364(4) Uani 1 1 d . . .
H3 H 0.5931 -0.1227 0.6630 0.044 Uiso 1 1 calc R . .
C4 C 0.43381(19) -0.12451(9) 0.47519(14) 0.0288(3) Uani 1 1 d . . .
C5 C 0.5489(2) -0.08363(10) 0.44462(16) 0.0346(4) Uani 1 1 d . . .
H5 H 0.6634 -0.0652 0.5073 0.042 Uiso 1 1 calc R . .
C6 C 0.4954(2) -0.07061(11) 0.32476(17) 0.0372(4) Uani 1 1 d . . .
H6 H 0.5742 -0.0442 0.3044 0.045 Uiso 1 1 calc R . .
C7 C 0.3238(2) -0.09616(10) 0.23105(16) 0.0340(4) Uani 1 1 d . . .
H7 H 0.2887 -0.0867 0.1482 0.041 Uiso 1 1 calc R . .
C8 C 0.20759(19) -0.13410(9) 0.25723(14) 0.0266(3) Uani 1 1 d . . .
C9 C 0.26193(19) -0.15128(9) 0.38127(13) 0.0254(3) Uani 1 1 d . . .
C10 C -0.09938(19) -0.11325(9) 0.12496(13) 0.0249(3) Uani 1 1 d . . .
C11 C -0.28699(19) -0.14108(9) 0.02702(14) 0.0288(3) Uani 1 1 d . . .
C12 C -0.3993(3) -0.15163(13) 0.08857(19) 0.0479(5) Uani 1 1 d . . .
H12A H -0.5203 -0.1706 0.0283 0.072 Uiso 1 1 calc R . .
H12B H -0.4088 -0.1004 0.1219 0.072 Uiso 1 1 calc R . .
H12C H -0.3406 -0.1906 0.1548 0.072 Uiso 1 1 calc R . .
C13 C -0.2780(2) -0.21969(10) -0.02964(16) 0.0379(4) Uani 1 1 d . . .
H13A H -0.2097 -0.2121 -0.0712 0.057 Uiso 1 1 calc R . .
H13B H -0.4006 -0.2376 -0.0887 0.057 Uiso 1 1 calc R . .
H13C H -0.2180 -0.2599 0.0346 0.057 Uiso 1 1 calc R . .
C14 C -0.3784(2) -0.07784(11) -0.07350(16) 0.0413(4) Uani 1 1 d . . .
H14A H -0.3096 -0.0712 -0.1149 0.062 Uiso 1 1 calc R . .
H14B H -0.3824 -0.0270 -0.0370 0.062 Uiso 1 1 calc R . .
H14C H -0.5016 -0.0949 -0.1328 0.062 Uiso 1 1 calc R . .
C15 C -0.08175(18) -0.03048(9) 0.17594(14) 0.0268(3) Uani 1 1 d . . .
C16 C -0.0942(2) -0.01937(10) 0.27748(16) 0.0342(4) Uani 1 1 d . . .
H16 H -0.1136 -0.0631 0.3169 0.041 Uiso 1 1 calc R . .
C17 C -0.0779(3) 0.05693(13) 0.32104(19) 0.0493(5) Uani 1 1 d . . .
H17 H -0.0842 0.0659 0.3925 0.059 Uiso 1 1 calc R . .
C18 C -0.0529(2) 0.12018(11) 0.26373(19) 0.0448(5) Uani 1 1 d . . .
H18 H -0.0449 0.1730 0.2930 0.054 Uiso 1 1 calc R . .
C19 C -0.0398(3) 0.10502(12) 0.1624(2) 0.0486(5) Uani 1 1 d . . .
H19 H -0.0193 0.1483 0.1227 0.058 Uiso 1 1 calc R . .
N1 N 0.14544(17) -0.19254(8) 0.40477(12) 0.0312(3) Uani 1 1 d . . .
N2 N 0.03479(16) -0.16045(8) 0.16254(11) 0.0275(3) Uani 1 1 d . . .
N3 N -0.0550(3) 0.02993(10) 0.11688(16) 0.0491(4) Uani 1 1 d . . .

loop_
_atom_site_aniso_label
_atom_site_aniso_U_11
_atom_site_aniso_U_22
_atom_site_aniso_U_33
_atom_site_aniso_U_23
_atom_site_aniso_U_13
_atom_site_aniso_U_12
C1 0.0407(9) 0.0407(10) 0.0331(8) 0.0026(7) 0.0219(7) 0.0014(8)
C2 0.0457(10) 0.0450(10) 0.0266(8) -0.0001(7) 0.0167(7) 0.0053(8)
C3 0.0318(8) 0.0402(9) 0.0272(8) -0.0049(7) 0.0078(6) 0.0033(7)
C4 0.0224(7) 0.0295(8) 0.0279(8) -0.0032(6) 0.0081(6) 0.0043(6)
C5 0.0218(7) 0.0349(9) 0.0392(9) -0.0041(7) 0.0099(6) -0.0009(6)
C6 0.0294(8) 0.0387(9) 0.0466(10) 0.0010(8) 0.0215(7) -0.0034(7)
C7 0.0326(8) 0.0365(9) 0.0325(8) 0.0022(7) 0.0164(7) -0.0003(7)
C8 0.0238(7) 0.0255(7) 0.0268(7) -0.0018(6) 0.0100(6) 0.0018(6)
C9 0.0230(6) 0.0243(7) 0.0268(7) -0.0012(6) 0.0111(6) 0.0034(6)
C10 0.0261(7) 0.0261(7) 0.0233(7) 0.0005(6) 0.0132(6) -0.0016(6)
C11 0.0233(7) 0.0305(8) 0.0267(7) 0.0010(6) 0.0086(6) -0.0017(6)
C12 0.0375(9) 0.0615(13) 0.0494(11) -0.0073(10) 0.0255(9) -0.0157(9)
C13 0.0311(8) 0.0322(9) 0.0357(9) -0.0046(7) 0.0064(7) -0.0037(7)
C14 0.0356(8) 0.0370(9) 0.0332(9) -0.0007(8) 0.0043(7) 0.0009(7)
C15 0.0196(6) 0.0270(7) 0.0294(8) -0.0009(6) 0.0093(6) 0.0010(5)
C16 0.0410(9) 0.0309(8) 0.0374(9) 0.0011(7) 0.0251(8) 0.0055(7)
C17 0.0496(11) 0.0506(12) 0.0486(12) -0.0072(9) 0.0256(9) 0.0115(9)
C18 0.0299(8) 0.0326(9) 0.0572(12) -0.0139(9) 0.0115(8) 0.0010(7)
C19 0.0493(11) 0.0319(10) 0.0660(14) 0.0044(9) 0.0304(10) 0.0026(8)
N1 0.0294(6) 0.0327(7) 0.0310(7) -0.0003(6) 0.0151(6) -0.0002(6)
N2 0.0261(6) 0.0301(7) 0.0245(6) -0.0009(5) 0.0116(5) -0.0012(5)
N3 0.0594(10) 0.0368(9) 0.0550(11) 0.0041(7) 0.0321(9) 0.0007(8)

loop_
_atom_type_symbol
_atom_type_description
_atom_type_scat_dispersion_real
_atom_type_scat_dispersion_imag
_atom_type_scat_source
C C 0.0033 0.0016 'International Tables Vol C Tables 4.2.6.8 and 6.1.1.4'
H H 0.0000 0.0000 'International Tables Vol C Tables 4.2.6.8 and 6.1.1.4'
N N 0.0061 0.0033 'International Tables Vol C Tables 4.2.6.8 and 6.1.1.4'

loop_
_geom_angle_atom_site_label_1
_geom_angle_atom_site_label_2
_geom_angle_atom_site_label_3
_geom_angle
_geom_angle_site_symmetry_1
_geom_angle_site_symmetry_3
_geom_angle_publ_flag
N1 C1 C2 124.32(17) . . ?
N1 C1 H1 117.8 . . ?
C2 C1 H1 117.8 . . ?
C3 C2 C1 119.13(16) . . ?
C3 C2 H2 120.4 . . ?
C1 C2 H2 120.4 . . ?
C2 C3 C4 119.68(15) . . ?
C2 C3 H3 120.2 . . ?
C4 C3 H3 120.2 . . ?
C5 C4 C3 123.05(14) . . ?
C5 C4 C9 119.88(14) . . ?
C3 C4 C9 117.07(15) . . ?
C6 C5 C4 120.00(14) . . ?
C6 C5 H5 120.0 . . ?
C4 C5 H5 120.0 . . ?
C5 C6 C7 120.39(15) . . ?
C5 C6 H6 119.8 . . ?
C7 C6 H6 119.8 . . ?
C8 C7 C6 121.22(16) . . ?
C8 C7 H7 119.4 . . ?
C6 C7 H7 119.4 . . ?
C7 C8 N2 121.22(14) . . ?
C7 C8 C9 119.78(14) . . ?
N2 C8 C9 118.94(13) . . ?
N1 C9 C4 122.72(14) . . ?
N1 C9 C8 118.62(13) . . ?
C4 C9 C8 118.66(14) . . ?
N2 C10 C15 122.50(13) . . ?
N2 C10 C11 119.72(14) . . ?
C15 C10 C11 117.76(12) . . ?
C13 C11 C10 111.30(13) . . ?
C13 C11 C12 109.83(15) . . ?
C10 C11 C12 107.40(13) . . ?
C13 C11 C14 109.40(14) . . ?
C10 C11 C14 110.42(13) . . ?
C12 C11 C14 108.44(15) . . ?
C11 C12 H12A 109.5 . . ?
C11 C12 H12B 109.5 . . ?
H12A C12 H12B 109.5 . . ?
C11 C12 H12C 109.5 . . ?
H12A C12 H12C 109.5 . . ?
H12B C12 H12C 109.5 . . ?
C11 C13 H13A 109.5 . . ?
C11 C13 H13B 109.5 . . ?
H13A C13 H13B 109.5 . . ?
C11 C13 H13C 109.5 . . ?
H13A C13 H13C 109.5 . . ?
H13B C13 H13C 109.5 . . ?
C11 C14 H14A 109.5 . . ?
C11 C14 H14B 109.5 . . ?
H14A C14 H14B 109.5 . . ?
C11 C14 H14C 109.5 . . ?
H14A C14 H14C 109.5 . . ?
H14B C14 H14C 109.5 . . ?
N3 C15 C16 122.93(15) . . ?
N3 C15 C10 117.42(14) . . ?
C16 C15 C10 119.65(14) . . ?
C15 C16 C17 117.96(17) . . ?
C15 C16 H16 121.0 . . ?
C17 C16 H16 121.0 . . ?
C18 C17 C16 121.34(19) . . ?
C18 C17 H17 119.3 . . ?
C16 C17 H17 119.3 . . ?
C17 C18 C19 117.92(18) . . ?
C17 C18 H18 121.0 . . ?
C19 C18 H18 121.0 . . ?
N3 C19 C18 122.18(19) . . ?
N3 C19 H19 118.9 . . ?
C18 C19 H19 118.9 . . ?
C1 N1 C9 117.06(14) . . ?
C10 N2 C8 118.69(13) . . ?
C15 N3 C19 117.64(17) . . ?

loop_
_geom_bond_atom_site_label_1
_geom_bond_atom_site_label_2
_geom_bond_distance
_geom_bond_site_symmetry_2
_geom_bond_publ_flag
C1 N1 1.319(2) . ?
C1 C2 1.401(2) . ?
C1 H1 0.9500 . ?
C2 C3 1.358(3) . ?
C2 H2 0.9500 . ?
C3 C4 1.414(2) . ?
C3 H3 0.9500 . ?
C4 C5 1.414(2) . ?
C4 C9 1.420(2) . ?
C5 C6 1.368(3) . ?
C5 H5 0.9500 . ?
C6 C7 1.412(2) . ?
C6 H6 0.9500 . ?
C7 C8 1.363(2) . ?
C7 H7 0.9500 . ?
C8 N2 1.4261(18) . ?
C8 C9 1.429(2) . ?
C9 N1 1.372(2) . ?
C10 N2 1.2758(19) . ?
C10 C15 1.507(2) . ?
C10 C11 1.526(2) . ?
C11 C13 1.524(2) . ?
C11 C12 1.534(2) . ?
C11 C14 1.535(2) . ?
C12 H12A 0.9800 . ?
C12 H12B 0.9800 . ?
C12 H12C 0.9800 . ?
C13 H13A 0.9800 . ?
C13 H13B 0.9800 . ?
C13 H13C 0.9800 . ?
C14 H14A 0.9800 . ?
C14 H14B 0.9800 . ?
C14 H14C 0.9800 . ?
C15 N3 1.350(2) . ?
C15 C16 1.363(2) . ?
C16 C17 1.374(3) . ?
C16 H16 0.9500 . ?
C17 C18 1.366(3) . ?
C17 H17 0.9500 . ?
C18 C19 1.375(3) . ?
C18 H18 0.9500 . ?
C19 N3 1.365(3) . ?
C19 H19 0.9500 . ?

loop_
_geom_torsion_atom_site_label_1
_geom_torsion_atom_site_label_2
_geom_torsion_atom_site_label_3
_geom_torsion_atom_site_label_4
_geom_torsion
_geom_torsion_site_symmetry_1
_geom_torsion_site_symmetry_2
_geom_torsion_site_symmetry_3
_geom_torsion_site_symmetry_4
_geom_torsion_publ_flag
N1 C1 C2 C3 -0.7(3) . . . . ?
C1 C2 C3 C4 -0.6(3) . . . . ?
C2 C3 C4 C5 -178.58(16) . . . . ?
C2 C3 C4 C9 1.6(2) . . . . ?
C3 C4 C5 C6 179.52(16) . . . . ?
C9 C4 C5 C6 -0.6(2) . . . . ?
C4 C5 C6 C7 1.5(3) . . . . ?
C5 C6 C7 C8 0.1(3) . . . . ?
C6 C7 C8 N2 -179.52(15) . . . . ?
C6 C7 C8 C9 -2.4(2) . . . . ?
C5 C4 C9 N1 178.76(14) . . . . ?
C3 C4 C9 N1 -1.4(2) . . . . ?
C5 C4 C9 C8 -1.6(2) . . . . ?
C3 C4 C9 C8 178.20(14) . . . . ?
C7 C8 C9 N1 -177.22(14) . . . . ?
N2 C8 C9 N1 -0.1(2) . . . . ?
C7 C8 C9 C4 3.2(2) . . . . ?
N2 C8 C9 C4 -179.68(13) . . . . ?
N2 C10 C11 C13 -10.8(2) . . . . ?
C15 C10 C11 C13 170.68(13) . . . . ?
N2 C10 C11 C12 109.40(17) . . . . ?
C15 C10 C11 C12 -69.08(18) . . . . ?
N2 C10 C11 C14 -132.54(16) . . . . ?
C15 C10 C11 C14 48.98(19) . . . . ?
N2 C10 C15 N3 93.70(19) . . . . ?
C11 C10 C15 N3 -87.86(18) . . . . ?
N2 C10 C15 C16 -86.71(19) . . . . ?
C11 C10 C15 C16 91.73(18) . . . . ?
N3 C15 C16 C17 -0.3(3) . . . . ?
C10 C15 C16 C17 -179.83(15) . . . . ?
C15 C16 C17 C18 1.0(3) . . . . ?
C16 C17 C18 C19 -1.7(3) . . . . ?
C17 C18 C19 N3 1.5(3) . . . . ?
C2 C1 N1 C9 0.9(3) . . . . ?
C4 C9 N1 C1 0.2(2) . . . . ?
C8 C9 N1 C1 -179.41(14) . . . . ?
C15 C10 N2 C8 0.6(2) . . . . ?
C11 C10 N2 C8 -177.77(13) . . . . ?
C7 C8 N2 C10 -90.58(18) . . . . ?
C9 C8 N2 C10 92.30(18) . . . . ?
C16 C15 N3 C19 0.2(3) . . . . ?
C10 C15 N3 C19 179.73(16) . . . . ?
C18 C19 N3 C15 -0.8(3) . . . . ?

loop_
_cod_related_entry_id
_cod_related_entry_database
_cod_related_entry_code
1 ChemSpider 30652574
